data_2228734
loop_
_publ_author_name
'Li, Yu-Feng'

_publ_section_title
;
 Methyl 3-(2-furylmethylidene)carbazate
;
_journal_coeditor_code HB5763
_journal_issue 1
_journal_name_full 'Acta Crystallographica Section E'
_journal_page_first o64
_journal_paper_doi 10.1107/S1600536810051019
_journal_volume 67
_journal_year 2011
_chemical_formula_iupac 'C7 H8 N2 O3'
_chemical_formula_moiety 'C7 H8 N2 O3'
_chemical_formula_sum 'C7 H8 N2 O3'
_chemical_formula_weight 168.15
_chemical_name_systematic
;
Methyl 3-(2-furylmethylidene)carbazate
;
_space_group_IT_number 5
_symmetry_cell_setting monoclinic
_symmetry_space_group_name_Hall 'C 2y'
_symmetry_space_group_name_H-M 'C 1 2 1'
_atom_sites_solution_hydrogens geom
_atom_sites_solution_primary direct
_atom_sites_solution_secondary difmap
_audit_creation_method SHELXL-97
_cell_angle_alpha 90.00
_cell_angle_beta 104.11(4)
_cell_angle_gamma 90.00
_cell_formula_units_Z 8
_cell_length_a 14.668(5)
_cell_length_b 7.7356(15)
_cell_length_c 14.720(3)
_cell_measurement_reflns_used 3695
_cell_measurement_temperature 293(2)
_cell_measurement_theta_max 27.48
_cell_measurement_theta_min 3.17
_cell_volume 1619.8(8)
_computing_cell_refinement 'SAINT (Bruker, 1997)'
_computing_data_collection 'SMART (Bruker, 1997)'
_computing_data_reduction 'SAINT (Bruker, 1997)'
_computing_molecular_graphics 'SHELXTL (Sheldrick, 2008)'
_computing_publication_material 'SHELXTL (Sheldrick, 2008)'
_computing_structure_refinement 'SHELXL97 (Sheldrick, 2008)'
_computing_structure_solution 'SHELXS97 (Sheldrick, 2008)'
_diffrn_ambient_temperature 293(2)
_diffrn_measured_fraction_theta_full 0.997
_diffrn_measured_fraction_theta_max 0.997
_diffrn_measurement_device_type 'Bruker SMART CCD'
_diffrn_measurement_method 'phi and omega scans'
_diffrn_radiation_monochromator graphite
_diffrn_radiation_source 'fine-focus sealed tube'
_diffrn_radiation_type MoK\a
_diffrn_radiation_wavelength 0.71073
_diffrn_reflns_av_R_equivalents 0.1171
_diffrn_reflns_av_sigmaI/netI 0.1634
_diffrn_reflns_limit_h_max 18
_diffrn_reflns_limit_h_min -16
_diffrn_reflns_limit_k_max 10
_diffrn_reflns_limit_k_min -9
_diffrn_reflns_limit_l_max 19
_diffrn_reflns_limit_l_min -19
_diffrn_reflns_number 7823
_diffrn_reflns_theta_full 27.48
_diffrn_reflns_theta_max 27.48
_diffrn_reflns_theta_min 3.17
_exptl_absorpt_coefficient_mu 0.110
_exptl_absorpt_correction_type none
_exptl_crystal_colour colorless
_exptl_crystal_density_diffrn 1.379
_exptl_crystal_density_method 'not measured'
_exptl_crystal_description block
_exptl_crystal_F_000 704
_exptl_crystal_size_max 0.25
_exptl_crystal_size_mid 0.22
_exptl_crystal_size_min 0.18
_refine_diff_density_max 0.374
_refine_diff_density_min -0.283
_refine_ls_abs_structure_details none
_refine_ls_extinction_method none
_refine_ls_goodness_of_fit_ref 0.890
_refine_ls_hydrogen_treatment constr
_refine_ls_matrix_type full
_refine_ls_number_parameters 217
_refine_ls_number_reflns 3695
_refine_ls_number_restraints 1
_refine_ls_restrained_S_all 0.890
_refine_ls_R_factor_all 0.0906
_refine_ls_R_factor_gt 0.0716
_refine_ls_shift/su_max 0.000
_refine_ls_shift/su_mean 0.000
_refine_ls_structure_factor_coef Fsqd
_refine_ls_weighting_details 'calc w=1/[\s^2^(Fo^2^)+(0.1000P)^2^] where P=(Fo^2^+2Fc^2^)/3'
_refine_ls_weighting_scheme calc
_refine_ls_wR_factor_gt 0.1692
_refine_ls_wR_factor_ref 0.1858
_reflns_number_gt 2600
_reflns_number_total 3695
_reflns_threshold_expression I>2\s(I)
_cod_data_source_file hb5763.cif
_cod_data_source_block I
_cod_original_cell_volume 1619.8(7)
_cod_original_sg_symbol_H-M 'C 2'
_cod_database_code 2228734
_cod_database_fobs_code 2228734

loop_
_symmetry_equiv_pos_as_xyz
'x, y, z'
'-x, y, -z'
'x+1/2, y+1/2, z'
'-x+1/2, y+1/2, -z'

loop_
_atom_site_type_symbol
_atom_site_label
_atom_site_fract_x
_atom_site_fract_y
_atom_site_fract_z
_atom_site_U_iso_or_equiv
_atom_site_adp_type
_atom_site_calc_flag
_atom_site_refinement_flags
_atom_site_occupancy
_atom_site_disorder_assembly
_atom_site_disorder_group
O O5 0.18498(16) 0.9708(3) 0.08083(14) 0.0286(5) Uani d . 1 . .
N N4 0.22925(19) 0.8558(3) 0.25908(17) 0.0242(5) Uani d . 1 . .
N N3 0.1797(2) 0.7585(3) 0.18594(17) 0.0281(6) Uani d . 1 . .
H H3A 0.1595 0.6572 0.1951 0.034 Uiso calc R 1 . .
O O4 0.33569(18) 1.0262(3) 0.41175(15) 0.0358(6) Uani d . 1 . .
O O6 0.1200(2) 0.7115(3) 0.03597(15) 0.0397(7) Uani d . 1 . .
C C8 0.2972(2) 0.8690(4) 0.4211(2) 0.0276(7) Uani d . 1 . .
C C12 0.2438(2) 0.7836(4) 0.3391(2) 0.0260(7) Uani d . 1 . .
H H12A 0.2194 0.6741 0.3443 0.031 Uiso calc R 1 . .
C C13 0.1635(2) 0.8259(4) 0.0994(2) 0.0261(7) Uani d . 1 . .
C C9 0.3199(3) 0.8194(5) 0.5124(2) 0.0376(9) Uani d . 1 . .
H H9A 0.3020 0.7180 0.5371 0.045 Uiso calc R 1 . .
C C14 0.0973(4) 0.7748(5) -0.0591(2) 0.0489(11) Uani d . 1 . .
H H14A 0.0666 0.6853 -0.1005 0.073 Uiso calc R 1 . .
H H14B 0.1539 0.8086 -0.0759 0.073 Uiso calc R 1 . .
H H14C 0.0562 0.8728 -0.0640 0.073 Uiso calc R 1 . .
C C11 0.3764(3) 0.9529(6) 0.5622(2) 0.0419(9) Uani d . 1 . .
H H11A 0.4032 0.9564 0.6263 0.050 Uiso calc R 1 . .
C C10 0.3839(3) 1.0730(6) 0.4994(2) 0.0421(9) Uani d . 1 . .
H H10A 0.4176 1.1754 0.5137 0.051 Uiso calc R 1 . .
O O2 0.04032(17) 0.4665(3) 0.19917(14) 0.0296(5) Uani d . 1 . .
N N1 0.1456(2) 0.2564(4) 0.18947(19) 0.0291(6) Uani d . 1 . .
H H1A 0.1539 0.1531 0.1715 0.035 Uiso calc R 1 . .
N N2 0.22041(19) 0.3544(3) 0.23547(17) 0.0265(6) Uani d . 1 . .
C C6 0.0590(2) 0.3252(4) 0.1731(2) 0.0272(7) Uani d . 1 . .
O O3 -0.00370(18) 0.2153(3) 0.12255(17) 0.0371(6) Uani d . 1 . .
C C5 0.3004(2) 0.2814(4) 0.2473(2) 0.0264(7) Uani d . 1 . .
H H5A 0.3037 0.1687 0.2264 0.032 Uiso calc R 1 . .
O O1 0.37821(19) 0.5284(3) 0.3290(2) 0.0509(8) Uani d . 1 . .
C C1 0.3852(2) 0.3697(4) 0.2920(2) 0.0282(7) Uani d . 1 . .
C C2 0.4759(3) 0.3280(5) 0.3040(2) 0.0348(8) Uani d . 1 . .
H H2B 0.4995 0.2257 0.2857 0.042 Uiso calc R 1 . .
C C7 -0.0995(3) 0.2726(6) 0.0996(3) 0.0501(10) Uani d . 1 . .
H H7A -0.1386 0.1857 0.0629 0.075 Uiso calc R 1 . .
H H7B -0.1046 0.3780 0.0644 0.075 Uiso calc R 1 . .
H H7C -0.1194 0.2924 0.1562 0.075 Uiso calc R 1 . .
C C4 0.5291(3) 0.4693(6) 0.3499(3) 0.0463(10) Uani d . 1 . .
H H4B 0.5943 0.4781 0.3669 0.056 Uiso calc R 1 . .
C C3 0.4682(3) 0.5862(6) 0.3638(3) 0.0587(13) Uani d . 1 . .
H H3B 0.4842 0.6924 0.3929 0.070 Uiso calc R 1 . .

loop_
_atom_site_aniso_label
_atom_site_aniso_U_11
_atom_site_aniso_U_22
_atom_site_aniso_U_33
_atom_site_aniso_U_12
_atom_site_aniso_U_13
_atom_site_aniso_U_23
O5 0.0362(13) 0.0239(12) 0.0235(10) -0.0029(10) 0.0033(9) -0.0002(8)
N4 0.0261(13) 0.0244(14) 0.0213(12) 0.0009(11) 0.0044(9) -0.0031(10)
N3 0.0392(16) 0.0191(12) 0.0258(13) -0.0054(11) 0.0074(11) -0.0036(10)
O4 0.0394(15) 0.0431(15) 0.0218(11) -0.0052(11) 0.0018(10) 0.0004(9)
O6 0.0650(19) 0.0328(14) 0.0197(11) -0.0137(12) 0.0070(11) -0.0089(9)
C8 0.0252(17) 0.033(2) 0.0244(15) 0.0089(13) 0.0056(12) 0.0049(12)
C12 0.0236(15) 0.0287(17) 0.0274(15) 0.0047(12) 0.0093(12) 0.0010(12)
C13 0.0276(16) 0.0272(17) 0.0249(15) -0.0004(13) 0.0090(12) -0.0056(12)
C9 0.040(2) 0.049(2) 0.0234(16) 0.0136(17) 0.0078(14) 0.0077(14)
C14 0.078(3) 0.046(2) 0.0189(16) -0.018(2) 0.0044(17) -0.0067(15)
C11 0.038(2) 0.064(3) 0.0198(15) 0.0132(18) 0.0010(14) -0.0020(16)
C10 0.044(2) 0.052(2) 0.0260(17) -0.0013(18) 0.0013(15) -0.0107(16)
O2 0.0335(12) 0.0265(12) 0.0247(11) 0.0025(10) -0.0006(9) -0.0045(9)
N1 0.0292(15) 0.0200(13) 0.0360(14) -0.0038(11) 0.0039(11) -0.0066(10)
N2 0.0294(15) 0.0209(13) 0.0273(13) -0.0028(11) 0.0035(10) -0.0039(10)
C6 0.0319(18) 0.0264(16) 0.0206(14) -0.0028(13) 0.0015(12) -0.0025(12)
O3 0.0319(14) 0.0315(14) 0.0434(14) -0.0036(10) 0.0006(11) -0.0118(10)
C5 0.0294(17) 0.0275(16) 0.0223(14) 0.0021(12) 0.0062(12) -0.0001(11)
O1 0.0242(14) 0.0374(15) 0.088(2) -0.0019(11) 0.0086(13) -0.0304(14)
C1 0.0311(18) 0.0256(17) 0.0284(16) 0.0014(13) 0.0082(13) -0.0049(12)
C2 0.0346(19) 0.0350(18) 0.0327(17) 0.0130(15) 0.0043(14) -0.0072(14)
C7 0.033(2) 0.051(2) 0.058(2) -0.0012(18) -0.0055(17) -0.016(2)
C4 0.0242(19) 0.055(2) 0.055(2) 0.0022(17) 0.0021(16) -0.023(2)
C3 0.025(2) 0.054(3) 0.093(3) -0.0031(18) 0.006(2) -0.035(2)

loop_
_atom_type_symbol
_atom_type_description
_atom_type_scat_dispersion_real
_atom_type_scat_dispersion_imag
_atom_type_scat_source
C C 0.0033 0.0016 'International Tables Vol C Tables 4.2.6.8 and 6.1.1.4'
H H 0.0000 0.0000 'International Tables Vol C Tables 4.2.6.8 and 6.1.1.4'
N N 0.0061 0.0033 'International Tables Vol C Tables 4.2.6.8 and 6.1.1.4'
O O 0.0106 0.0060 'International Tables Vol C Tables 4.2.6.8 and 6.1.1.4'

loop_
_geom_angle_atom_site_label_1
_geom_angle_atom_site_label_2
_geom_angle_atom_site_label_3
_geom_angle_site_symmetry_1
_geom_angle_site_symmetry_3
_geom_angle
_geom_angle_publ_flag
C12 N4 N3 . . 115.1(3) ?
C13 N3 N4 . . 118.1(3) ?
C13 N3 H3A . . 121.0 ?
N4 N3 H3A . . 121.0 ?
C10 O4 C8 . . 105.9(3) ?
C13 O6 C14 . . 114.4(3) ?
C9 C8 O4 . . 110.1(3) ?
C9 C8 C12 . . 131.0(3) ?
O4 C8 C12 . . 118.9(3) ?
N4 C12 C8 . . 120.8(3) ?
N4 C12 H12A . . 119.6 ?
C8 C12 H12A . . 119.6 ?
O5 C13 O6 . . 124.2(3) ?
O5 C13 N3 . . 125.2(3) ?
O6 C13 N3 . . 110.6(3) ?
C8 C9 C11 . . 106.2(3) ?
C8 C9 H9A . . 126.9 ?
C11 C9 H9A . . 126.9 ?
O6 C14 H14A . . 109.5 ?
O6 C14 H14B . . 109.5 ?
H14A C14 H14B . . 109.5 ?
O6 C14 H14C . . 109.5 ?
H14A C14 H14C . . 109.5 ?
H14B C14 H14C . . 109.5 ?
C10 C11 C9 . . 106.6(3) ?
C10 C11 H11A . . 126.7 ?
C9 C11 H11A . . 126.7 ?
C11 C10 O4 . . 111.1(4) ?
C11 C10 H10A . . 124.4 ?
O4 C10 H10A . . 124.4 ?
C6 N1 N2 . . 118.5(3) ?
C6 N1 H1A . . 120.7 ?
N2 N1 H1A . . 120.7 ?
C5 N2 N1 . . 115.0(3) ?
O2 C6 O3 . . 124.8(3) ?
O2 C6 N1 . . 125.3(3) ?
O3 C6 N1 . . 109.9(3) ?
C6 O3 C7 . . 115.9(3) ?
N2 C5 C1 . . 121.2(3) ?
N2 C5 H5A . . 119.4 ?
C1 C5 H5A . . 119.4 ?
C1 O1 C3 . . 106.6(3) ?
C2 C1 O1 . . 109.6(3) ?
C2 C1 C5 . . 132.1(3) ?
O1 C1 C5 . . 118.4(3) ?
C1 C2 C4 . . 106.9(3) ?
C1 C2 H2B . . 126.5 ?
C4 C2 H2B . . 126.5 ?
O3 C7 H7A . . 109.5 ?
O3 C7 H7B . . 109.5 ?
H7A C7 H7B . . 109.5 ?
O3 C7 H7C . . 109.5 ?
H7A C7 H7C . . 109.5 ?
H7B C7 H7C . . 109.5 ?
C3 C4 C2 . . 106.8(3) ?
C3 C4 H4B . . 126.6 ?
C2 C4 H4B . . 126.6 ?
C4 C3 O1 . . 110.2(4) ?
C4 C3 H3B . . 124.9 ?
O1 C3 H3B . . 124.9 ?

loop_
_geom_bond_atom_site_label_1
_geom_bond_atom_site_label_2
_geom_bond_site_symmetry_2
_geom_bond_distance
_geom_bond_publ_flag
O5 C13 . 1.214(4) ?
N4 C12 . 1.273(4) ?
N4 N3 . 1.368(3) ?
N3 C13 . 1.343(4) ?
N3 H3A . 0.8600 ?
O4 C10 . 1.360(4) ?
O4 C8 . 1.361(4) ?
O6 C13 . 1.331(4) ?
O6 C14 . 1.442(4) ?
C8 C9 . 1.359(4) ?
C8 C12 . 1.430(4) ?
C12 H12A . 0.9300 ?
C9 C11 . 1.412(6) ?
C9 H9A . 0.9300 ?
C14 H14A . 0.9600 ?
C14 H14B . 0.9600 ?
C14 H14C . 0.9600 ?
C11 C10 . 1.334(6) ?
C11 H11A . 0.9300 ?
C10 H10A . 0.9300 ?
O2 C6 . 1.211(4) ?
N1 C6 . 1.344(4) ?
N1 N2 . 1.369(4) ?
N1 H1A . 0.8600 ?
N2 C5 . 1.275(4) ?
C6 O3 . 1.338(4) ?
O3 C7 . 1.432(5) ?
C5 C1 . 1.431(4) ?
C5 H5A . 0.9300 ?
O1 C1 . 1.357(4) ?
O1 C3 . 1.370(5) ?
C1 C2 . 1.339(5) ?
C2 C4 . 1.414(6) ?
C2 H2B . 0.9300 ?
C7 H7A . 0.9600 ?
C7 H7B . 0.9600 ?
C7 H7C . 0.9600 ?
C4 C3 . 1.321(6) ?
C4 H4B . 0.9300 ?
C3 H3B . 0.9300 ?

loop_
_geom_hbond_atom_site_label_D
_geom_hbond_atom_site_label_H
_geom_hbond_atom_site_label_A
_geom_hbond_site_symmetry_A
_geom_hbond_distance_DH
_geom_hbond_distance_HA
_geom_hbond_distance_DA
_geom_hbond_angle_DHA
N1 H1A O5 1_545 0.86 2.07 2.867(4) 155
N3 H3A O2 . 0.86 2.30 3.085(4) 152
N3 H3A N2 . 0.86 2.53 3.232(3) 140
